data_4108471
loop_
_publ_author_name
'William G. Dougherty'
'Krishnan Rangan'
'Molly J. O'Hagan'
'Glenn P. A. Yap'
'Charles G. Riordan'

_publ_section_title
;
 Binuclear Complexes Containing a Methylnickel Moiety: Relevance to
 Organonickel Intermediates in Acetyl Coenzyme A Synthase Catalysis
;
_journal_name_full 'Journal of the American Chemical Society'
_journal_page_first 13510
_journal_page_last 13511
_journal_paper_doi 10.1021/ja803795k
_journal_volume 130
_journal_year 2008
_chemical_formula_sum 'C48 H50 N2 Ni2 O3 P2 S2'
_chemical_formula_weight 946.38
_chemical_name_systematic
;
 ?
;
_space_group_IT_number 14
_symmetry_cell_setting monoclinic
_symmetry_space_group_name_Hall '-P 2ybc'
_symmetry_space_group_name_H-M 'P 1 21/c 1'
_atom_sites_solution_hydrogens geom
_atom_sites_solution_primary direct
_atom_sites_solution_secondary difmap
_audit_creation_method SHELXL-97
_cell_angle_alpha 90
_cell_angle_beta 107.046(10)
_cell_angle_gamma 90
_cell_formula_units_Z 4
_cell_length_a 14.029(3)
_cell_length_b 19.121(2)
_cell_length_c 17.573(2)
_cell_measurement_reflns_used 1007
_cell_measurement_temperature 120(2)
_cell_measurement_theta_max 26.83
_cell_measurement_theta_min 2.45
_cell_volume 4506.8(12)
_computing_cell_refinement 'SHELXTL, Sheldrick (2001)'
_computing_data_collection 'SMART, Bruker (2002)'
_computing_data_reduction 'SHELXTL, Sheldrick (2001)'
_computing_molecular_graphics 'SHELXTL, Sheldrick (2001)'
_computing_publication_material 'SHELXTL, Sheldrick (2001)'
_computing_structure_refinement 'SHELXL-97 (Sheldrick, 1997)'
_computing_structure_solution 'SHELXS-97 (Sheldrick, 1990)'
_diffrn_ambient_temperature 120(2)
_diffrn_detector_area_resol_mean 836.6
_diffrn_measured_fraction_theta_full 0.998
_diffrn_measured_fraction_theta_max 0.924
_diffrn_measurement_device_type 'Bruker AXS APEX diffractometer'
_diffrn_measurement_method \w
_diffrn_radiation_monochromator graphite
_diffrn_radiation_source 'fine-focus sealed tube'
_diffrn_radiation_type MoK\a
_diffrn_radiation_wavelength 0.71073
_diffrn_reflns_av_R_equivalents 0.0430
_diffrn_reflns_av_sigmaI/netI 0.0432
_diffrn_reflns_limit_h_max 18
_diffrn_reflns_limit_h_min -17
_diffrn_reflns_limit_k_max 25
_diffrn_reflns_limit_k_min -24
_diffrn_reflns_limit_l_max 22
_diffrn_reflns_limit_l_min -22
_diffrn_reflns_number 37170
_diffrn_reflns_theta_full 25.00
_diffrn_reflns_theta_max 28.20
_diffrn_reflns_theta_min 1.85
_diffrn_standards_decay_% <1
_diffrn_standards_interval_count 0
_diffrn_standards_interval_time 0
_diffrn_standards_number 0
_exptl_absorpt_coefficient_mu 1.042
_exptl_absorpt_correction_T_max 0.9029
_exptl_absorpt_correction_T_min 0.8186
_exptl_absorpt_correction_type multi-scan
_exptl_absorpt_process_details 'SADABS, Sheldrick (2003)'
_exptl_crystal_colour red
_exptl_crystal_density_diffrn 1.395
_exptl_crystal_description block
_exptl_crystal_F_000 1976
_exptl_crystal_size_max 0.20
_exptl_crystal_size_mid 0.20
_exptl_crystal_size_min 0.10
_platon_squeeze_details
; Void space analysis consistent with 4 THF molecules per unit cell.
  PLATON Reference : Spek, A.L. (2003), J.Appl.Cryst. 36, 7-13
;
_refine_diff_density_max 0.730
_refine_diff_density_min -0.262
_refine_diff_density_rms 0.075
_refine_ls_extinction_method none
_refine_ls_goodness_of_fit_ref 1.012
_refine_ls_hydrogen_treatment constr
_refine_ls_matrix_type full
_refine_ls_number_parameters 488
_refine_ls_number_reflns 10272
_refine_ls_number_restraints 0
_refine_ls_restrained_S_all 1.012
_refine_ls_R_factor_all 0.0458
_refine_ls_R_factor_gt 0.0368
_refine_ls_shift/su_max 0.001
_refine_ls_shift/su_mean 0.000
_refine_ls_structure_factor_coef Fsqd
_refine_ls_weighting_details 'calc w=1/[\s^2^(Fo^2^)+(0.0557P)^2^+0.0778P] where P=(Fo^2^+2Fc^2^)/3'
_refine_ls_weighting_scheme calc
_refine_ls_wR_factor_gt 0.0918
_refine_ls_wR_factor_ref 0.0958
_reflns_number_gt 8490
_reflns_number_total 10272
_reflns_threshold_expression >2sigma(I)
_cod_data_source_file ja803795k_si_001.cif
_cod_data_source_block char103s
_cod_original_cell_volume 4506.9(11)
_cod_database_code 4108471

loop_
_symmetry_equiv_pos_as_xyz
'x, y, z'
'-x, y+1/2, -z+1/2'
'-x, -y, -z'
'x, -y-1/2, z-1/2'

loop_
_atom_site_label
_atom_site_type_symbol
_atom_site_fract_x
_atom_site_fract_y
_atom_site_fract_z
_atom_site_U_iso_or_equiv
_atom_site_adp_type
_atom_site_occupancy
_atom_site_symmetry_multiplicity
_atom_site_calc_flag
_atom_site_refinement_flags
Ni1 Ni 0.281280(18) 0.653983(13) 0.121493(14) 0.01862(7) Uani 1 1 d .
Ni2 Ni 0.469493(18) 0.694992(12) 0.064622(14) 0.01859(7) Uani 1 1 d .
N1 N 0.18656(12) 0.70168(8) 0.15828(9) 0.0206(3) Uani 1 1 d .
N2 N 0.32002(11) 0.61188(8) 0.22143(9) 0.0193(3) Uani 1 1 d .
O1 O 0.06278(11) 0.78711(8) 0.13643(9) 0.0305(3) Uani 1 1 d .
O2 O 0.42762(11) 0.53781(8) 0.31189(9) 0.0348(4) Uani 1 1 d .
P1 P 0.42486(4) 0.67545(3) -0.06524(3) 0.01895(11) Uani 1 1 d .
P2 P 0.51056(4) 0.79841(3) 0.03660(3) 0.02023(11) Uani 1 1 d .
S1 S 0.21032(4) 0.69862(3) 0.00340(3) 0.02562(12) Uani 1 1 d .
S2 S 0.40013(3) 0.59633(2) 0.09012(3) 0.02004(11) Uani 1 1 d .
C1 C -0.02536(16) 0.63419(13) 0.02546(16) 0.0408(6) Uani 1 1 d .
H1A H -0.0577 0.6710 -0.0086 0.049 Uiso 1 1 calc R
C2 C -0.06460(19) 0.60960(16) 0.0849(2) 0.0537(8) Uani 1 1 d .
H2A H -0.1225 0.6309 0.0922 0.064 Uiso 1 1 calc R
C3 C -0.0208(2) 0.55561(15) 0.13228(18) 0.0488(7) Uani 1 1 d .
H3A H -0.0485 0.5389 0.1721 0.059 Uiso 1 1 calc R
C4 C 0.06399(18) 0.52477(13) 0.12282(15) 0.0377(6) Uani 1 1 d .
H4A H 0.0945 0.4869 0.1560 0.045 Uiso 1 1 calc R
C5 C 0.10437(15) 0.54923(11) 0.06487(13) 0.0272(4) Uani 1 1 d .
H5A H 0.1625 0.5277 0.0584 0.033 Uiso 1 1 calc R
C6 C 0.06127(15) 0.60457(12) 0.01627(13) 0.0279(5) Uani 1 1 d .
C7 C 0.11116(17) 0.63427(12) -0.04143(13) 0.0322(5) Uani 1 1 d .
H7A H 0.0601 0.6571 -0.0856 0.039 Uiso 1 1 calc R
H7B H 0.1405 0.5954 -0.0643 0.039 Uiso 1 1 calc R
C8 C 0.13913(16) 0.76631(11) 0.03493(13) 0.0281(5) Uani 1 1 d .
H8A H 0.1735 0.8117 0.0364 0.034 Uiso 1 1 calc R
H8B H 0.0726 0.7701 -0.0047 0.034 Uiso 1 1 calc R
C9 C 0.12586(14) 0.75194(11) 0.11664(12) 0.0239(4) Uani 1 1 d .
C10 C 0.17963(14) 0.67544(10) 0.23212(11) 0.0212(4) Uani 1 1 d .
C11 C 0.10759(15) 0.69289(11) 0.26970(12) 0.0262(4) Uani 1 1 d .
H11A H 0.0578 0.7266 0.2466 0.031 Uiso 1 1 calc R
C12 C 0.10919(16) 0.66063(12) 0.34094(13) 0.0296(5) Uani 1 1 d .
H12A H 0.0600 0.6722 0.3662 0.036 Uiso 1 1 calc R
C13 C 0.18171(17) 0.61180(12) 0.37546(13) 0.0315(5) Uani 1 1 d .
H13A H 0.1823 0.5905 0.4245 0.038 Uiso 1 1 calc R
C14 C 0.25389(15) 0.59356(11) 0.33895(12) 0.0257(4) Uani 1 1 d .
H14A H 0.3033 0.5598 0.3628 0.031 Uiso 1 1 calc R
C15 C 0.25336(14) 0.62522(10) 0.26682(11) 0.0203(4) Uani 1 1 d .
C16 C 0.40002(14) 0.56823(10) 0.24682(12) 0.0230(4) Uani 1 1 d .
C17 C 0.45925(15) 0.55871(10) 0.18815(12) 0.0231(4) Uani 1 1 d .
H17A H 0.4696 0.5081 0.1819 0.028 Uiso 1 1 calc R
H17B H 0.5256 0.5805 0.2104 0.028 Uiso 1 1 calc R
C18 C 0.24170(15) 0.64250(11) -0.17871(12) 0.0253(4) Uani 1 1 d .
H18A H 0.2287 0.6913 -0.1822 0.030 Uiso 1 1 calc R
C19 C 0.17335(15) 0.59597(12) -0.22723(12) 0.0293(5) Uani 1 1 d .
H19A H 0.1137 0.6132 -0.2635 0.035 Uiso 1 1 calc R
C20 C 0.19257(16) 0.52477(12) -0.22253(13) 0.0311(5) Uani 1 1 d .
H20A H 0.1470 0.4935 -0.2566 0.037 Uiso 1 1 calc R
C21 C 0.27801(17) 0.49913(12) -0.16827(13) 0.0329(5) Uani 1 1 d .
H21A H 0.2901 0.4502 -0.1643 0.039 Uiso 1 1 calc R
C22 C 0.34606(15) 0.54502(11) -0.11966(12) 0.0269(4) Uani 1 1 d .
H22A H 0.4046 0.5272 -0.0824 0.032 Uiso 1 1 calc R
C23 C 0.32917(14) 0.61679(10) -0.12510(11) 0.0211(4) Uani 1 1 d .
C24 C 0.60832(16) 0.60707(11) -0.02920(13) 0.0280(5) Uani 1 1 d .
H24A H 0.5994 0.6004 0.0218 0.034 Uiso 1 1 calc R
C25 C 0.69423(17) 0.58135(12) -0.04443(14) 0.0336(5) Uani 1 1 d .
H25A H 0.7430 0.5568 -0.0043 0.040 Uiso 1 1 calc R
C26 C 0.70739(17) 0.59199(12) -0.11815(16) 0.0380(6) Uani 1 1 d .
H26A H 0.7664 0.5756 -0.1284 0.046 Uiso 1 1 calc R
C27 C 0.63550(18) 0.62632(12) -0.17764(14) 0.0353(5) Uani 1 1 d .
H27A H 0.6449 0.6329 -0.2286 0.042 Uiso 1 1 calc R
C28 C 0.54954(16) 0.65112(11) -0.16252(13) 0.0281(5) Uani 1 1 d .
H28A H 0.4999 0.6742 -0.2034 0.034 Uiso 1 1 calc R
C29 C 0.53604(14) 0.64217(10) -0.08759(12) 0.0192(4) Uani 1 1 d .
C30 C 0.40204(15) 0.76042(10) -0.11555(12) 0.0243(4) Uani 1 1 d .
H30A H 0.3992 0.7554 -0.1722 0.029 Uiso 1 1 calc R
H30B H 0.3381 0.7804 -0.1126 0.029 Uiso 1 1 calc R
C31 C 0.48933(16) 0.80781(10) -0.07208(12) 0.0245(4) Uani 1 1 d .
H31A H 0.4736 0.8571 -0.0882 0.029 Uiso 1 1 calc R
H31B H 0.5502 0.7942 -0.0861 0.029 Uiso 1 1 calc R
C32 C 0.71450(16) 0.78286(12) 0.06872(15) 0.0347(5) Uani 1 1 d .
H32A H 0.6969 0.7404 0.0399 0.042 Uiso 1 1 calc R
C33 C 0.81415(18) 0.80058(13) 0.09980(17) 0.0426(6) Uani 1 1 d .
H33A H 0.8645 0.7705 0.0921 0.051 Uiso 1 1 calc R
C34 C 0.84028(17) 0.86251(13) 0.14219(16) 0.0402(6) Uani 1 1 d .
H34A H 0.9085 0.8750 0.1632 0.048 Uiso 1 1 calc R
C35 C 0.76696(17) 0.90613(12) 0.15388(15) 0.0352(5) Uani 1 1 d .
H35A H 0.7853 0.9480 0.1838 0.042 Uiso 1 1 calc R
C36 C 0.66648(15) 0.88905(11) 0.12209(13) 0.0276(5) Uani 1 1 d .
H36A H 0.6166 0.9196 0.1295 0.033 Uiso 1 1 calc R
C37 C 0.63917(15) 0.82690(10) 0.07936(12) 0.0231(4) Uani 1 1 d .
C38 C 0.42321(14) 0.93212(10) 0.02899(12) 0.0228(4) Uani 1 1 d .
H38A H 0.4554 0.9429 -0.0102 0.027 Uiso 1 1 calc R
C39 C 0.36658(15) 0.98270(11) 0.05226(13) 0.0281(5) Uani 1 1 d .
H39A H 0.3597 1.0278 0.0286 0.034 Uiso 1 1 calc R
C40 C 0.31974(16) 0.96770(12) 0.11010(14) 0.0331(5) Uani 1 1 d .
H40A H 0.2822 1.0027 0.1269 0.040 Uiso 1 1 calc R
C41 C 0.32849(19) 0.90122(13) 0.14294(15) 0.0401(6) Uani 1 1 d .
H41A H 0.2961 0.8905 0.1820 0.048 Uiso 1 1 calc R
C42 C 0.38384(17) 0.85034(11) 0.11934(13) 0.0303(5) Uani 1 1 d .
H42A H 0.3884 0.8048 0.1417 0.036 Uiso 1 1 calc R
C43 C 0.43312(14) 0.86550(10) 0.06282(12) 0.0211(4) Uani 1 1 d .
C44 C 0.54192(15) 0.71343(11) 0.17655(12) 0.0253(4) Uani 1 1 d .
H44A H 0.5623 0.7626 0.1828 0.038 Uiso 1 1 calc R
H44B H 0.6012 0.6835 0.1928 0.038 Uiso 1 1 calc R
H44C H 0.4985 0.7033 0.2099 0.038 Uiso 1 1 calc R

loop_
_atom_site_aniso_label
_atom_site_aniso_U_11
_atom_site_aniso_U_22
_atom_site_aniso_U_33
_atom_site_aniso_U_23
_atom_site_aniso_U_13
_atom_site_aniso_U_12
Ni1 0.02126(13) 0.01886(14) 0.01731(14) 0.00184(10) 0.00811(10) 0.00063(9)
Ni2 0.02423(13) 0.01645(13) 0.01720(14) -0.00018(9) 0.00937(10) -0.00097(9)
N1 0.0225(8) 0.0226(9) 0.0181(8) -0.0013(7) 0.0082(7) -0.0004(6)
N2 0.0212(8) 0.0201(8) 0.0165(8) 0.0001(6) 0.0055(6) -0.0028(6)
O1 0.0303(8) 0.0316(8) 0.0319(9) 0.0005(7) 0.0126(7) 0.0085(6)
O2 0.0361(8) 0.0432(9) 0.0252(8) 0.0134(7) 0.0093(7) 0.0110(7)
P1 0.0243(2) 0.0170(2) 0.0172(2) 0.00063(19) 0.0086(2) 0.00236(19)
P2 0.0259(3) 0.0166(2) 0.0219(3) -0.00033(19) 0.0128(2) 0.00027(19)
S1 0.0309(3) 0.0277(3) 0.0210(3) 0.0060(2) 0.0118(2) 0.0063(2)
S2 0.0241(2) 0.0178(2) 0.0200(2) 0.00085(18) 0.00921(19) -0.00033(18)
C1 0.0208(11) 0.0385(14) 0.0579(17) -0.0116(12) 0.0034(11) 0.0020(10)
C2 0.0270(12) 0.0556(18) 0.088(2) -0.0337(17) 0.0319(14) -0.0126(12)
C3 0.0500(15) 0.0475(16) 0.0632(18) -0.0226(14) 0.0391(14) -0.0243(13)
C4 0.0389(13) 0.0362(13) 0.0411(14) -0.0061(11) 0.0166(11) -0.0124(10)
C5 0.0218(10) 0.0299(11) 0.0301(12) -0.0057(9) 0.0079(9) -0.0016(8)
C6 0.0228(10) 0.0326(12) 0.0260(11) -0.0090(9) 0.0036(9) -0.0032(8)
C7 0.0351(12) 0.0356(13) 0.0229(11) -0.0022(9) 0.0038(9) 0.0033(10)
C8 0.0343(11) 0.0241(11) 0.0289(11) 0.0037(9) 0.0139(9) 0.0075(9)
C9 0.0219(9) 0.0235(10) 0.0274(11) -0.0019(8) 0.0090(8) -0.0031(8)
C10 0.0224(9) 0.0236(10) 0.0184(10) -0.0057(8) 0.0075(8) -0.0063(8)
C11 0.0235(10) 0.0322(12) 0.0241(11) -0.0060(9) 0.0087(9) -0.0024(8)
C12 0.0283(11) 0.0401(13) 0.0242(11) -0.0056(9) 0.0135(9) -0.0056(9)
C13 0.0385(12) 0.0393(13) 0.0202(11) 0.0007(9) 0.0142(9) -0.0072(10)
C14 0.0287(10) 0.0263(11) 0.0220(10) -0.0007(8) 0.0075(9) -0.0067(8)
C15 0.0223(9) 0.0210(10) 0.0182(10) -0.0043(8) 0.0068(8) -0.0069(7)
C16 0.0242(10) 0.0217(10) 0.0220(10) 0.0009(8) 0.0051(8) -0.0034(8)
C17 0.0268(10) 0.0204(10) 0.0240(10) 0.0060(8) 0.0101(8) 0.0026(8)
C18 0.0267(10) 0.0306(11) 0.0215(10) 0.0006(9) 0.0115(9) 0.0038(8)
C19 0.0224(10) 0.0455(14) 0.0207(11) 0.0028(9) 0.0078(8) 0.0013(9)
C20 0.0314(11) 0.0402(13) 0.0242(11) -0.0046(9) 0.0119(9) -0.0126(9)
C21 0.0415(13) 0.0261(11) 0.0326(12) -0.0015(9) 0.0134(10) -0.0050(9)
C22 0.0282(10) 0.0265(11) 0.0260(11) 0.0007(9) 0.0080(9) 0.0000(8)
C23 0.0241(10) 0.0229(10) 0.0192(10) 0.0001(8) 0.0108(8) 0.0010(8)
C24 0.0322(11) 0.0257(11) 0.0256(11) 0.0004(9) 0.0076(9) 0.0069(9)
C25 0.0316(11) 0.0291(12) 0.0376(13) 0.0012(10) 0.0060(10) 0.0091(9)
C26 0.0340(12) 0.0289(12) 0.0597(17) 0.0074(11) 0.0273(12) 0.0086(9)
C27 0.0448(13) 0.0335(13) 0.0383(13) 0.0105(10) 0.0289(11) 0.0111(10)
C28 0.0321(11) 0.0268(11) 0.0288(12) 0.0066(9) 0.0145(9) 0.0075(9)
C29 0.0216(9) 0.0159(9) 0.0218(10) -0.0007(8) 0.0091(8) 0.0004(7)
C30 0.0325(11) 0.0186(10) 0.0246(11) 0.0035(8) 0.0125(9) 0.0060(8)
C31 0.0346(11) 0.0200(10) 0.0241(11) 0.0015(8) 0.0164(9) 0.0016(8)
C32 0.0306(11) 0.0285(12) 0.0506(15) -0.0053(11) 0.0208(11) -0.0018(9)
C33 0.0289(12) 0.0429(15) 0.0618(18) 0.0029(13) 0.0226(12) 0.0058(10)
C34 0.0232(11) 0.0426(14) 0.0553(16) 0.0102(12) 0.0122(11) -0.0023(10)
C35 0.0335(12) 0.0268(12) 0.0431(14) 0.0035(10) 0.0077(10) -0.0061(9)
C36 0.0288(11) 0.0212(11) 0.0343(12) 0.0052(9) 0.0113(9) 0.0016(8)
C37 0.0259(10) 0.0221(10) 0.0259(11) 0.0036(8) 0.0145(8) 0.0001(8)
C38 0.0222(9) 0.0222(10) 0.0255(11) -0.0032(8) 0.0094(8) -0.0034(8)
C39 0.0284(10) 0.0237(11) 0.0320(12) -0.0012(9) 0.0085(9) 0.0022(8)
C40 0.0334(11) 0.0304(12) 0.0408(13) -0.0038(10) 0.0192(10) 0.0073(9)
C41 0.0501(14) 0.0373(14) 0.0445(15) 0.0045(11) 0.0322(12) 0.0101(11)
C42 0.0403(12) 0.0253(11) 0.0316(12) 0.0033(9) 0.0206(10) 0.0037(9)
C43 0.0199(9) 0.0211(10) 0.0231(10) -0.0045(8) 0.0075(8) 0.0002(8)
C44 0.0310(11) 0.0241(11) 0.0212(10) -0.0007(8) 0.0084(9) -0.0044(8)

loop_
_atom_type_symbol
_atom_type_description
_atom_type_scat_dispersion_real
_atom_type_scat_dispersion_imag
_atom_type_scat_source
C C 0.0033 0.0016 'International Tables Vol C Tables 4.2.6.8 and 6.1.1.4'
H H 0.0000 0.0000 'International Tables Vol C Tables 4.2.6.8 and 6.1.1.4'
N N 0.0061 0.0033 'International Tables Vol C Tables 4.2.6.8 and 6.1.1.4'
O O 0.0106 0.0060 'International Tables Vol C Tables 4.2.6.8 and 6.1.1.4'
P P 0.1023 0.0942 'International Tables Vol C Tables 4.2.6.8 and 6.1.1.4'
S S 0.1246 0.1234 'International Tables Vol C Tables 4.2.6.8 and 6.1.1.4'
Ni Ni 0.3393 1.1124 'International Tables Vol C Tables 4.2.6.8 and 6.1.1.4'

loop_
_geom_angle_atom_site_label_1
_geom_angle_atom_site_label_2
_geom_angle_atom_site_label_3
_geom_angle
N2 Ni1 N1 85.73(7)
N2 Ni1 S1 170.43(5)
N1 Ni1 S1 88.05(5)
N2 Ni1 S2 89.23(5)
N1 Ni1 S2 174.62(5)
S1 Ni1 S2 97.18(2)
C44 Ni2 P2 88.26(6)
C44 Ni2 P1 165.93(6)
P2 Ni2 P1 86.17(2)
C44 Ni2 S2 94.52(6)
P2 Ni2 S2 169.78(2)
P1 Ni2 S2 93.22(2)
C9 N1 C10 123.08(16)
C9 N1 Ni1 123.90(13)
C10 N1 Ni1 112.83(13)
C16 N2 C15 122.73(16)
C16 N2 Ni1 123.88(13)
C15 N2 Ni1 113.21(13)
C23 P1 C29 101.04(9)
C23 P1 C30 105.75(10)
C29 P1 C30 104.12(9)
C23 P1 Ni2 129.43(6)
C29 P1 Ni2 106.17(7)
C30 P1 Ni2 107.71(7)
C37 P2 C43 106.04(9)
C37 P2 C31 103.68(9)
C43 P2 C31 105.32(9)
C37 P2 Ni2 118.58(7)
C43 P2 Ni2 111.60(7)
C31 P2 Ni2 110.56(7)
C8 S1 C7 101.04(10)
C8 S1 Ni1 97.25(7)
C7 S1 Ni1 102.70(7)
C17 S2 Ni1 97.41(6)
C17 S2 Ni2 114.77(7)
Ni1 S2 Ni2 91.95(2)
C6 C1 C2 119.9(2)
C3 C2 C1 120.5(2)
C2 C3 C4 120.2(2)
C3 C4 C5 119.8(2)
C6 C5 C4 120.9(2)
C5 C6 C1 118.6(2)
C5 C6 C7 120.02(19)
C1 C6 C7 121.3(2)
C6 C7 S1 113.87(15)
C9 C8 S1 112.84(14)
O1 C9 N1 128.57(19)
O1 C9 C8 117.41(18)
N1 C9 C8 114.02(16)
C11 C10 C15 119.80(18)
C11 C10 N1 126.78(19)
C15 C10 N1 113.39(16)
C12 C11 C10 119.7(2)
C13 C12 C11 120.68(19)
C12 C13 C14 120.5(2)
C13 C14 C15 119.7(2)
C14 C15 C10 119.54(18)
C14 C15 N2 126.91(18)
C10 C15 N2 113.55(17)
O2 C16 N2 126.39(18)
O2 C16 C17 119.13(18)
N2 C16 C17 114.47(17)
C16 C17 S2 114.02(14)
C23 C18 C19 119.7(2)
C20 C19 C18 120.1(2)
C21 C20 C19 120.2(2)
C20 C21 C22 120.0(2)
C21 C22 C23 120.5(2)
C22 C23 C18 119.40(19)
C22 C23 P1 118.97(15)
C18 C23 P1 121.57(16)
C29 C24 C25 120.9(2)
C26 C25 C24 119.3(2)
C25 C26 C27 120.7(2)
C26 C27 C28 119.8(2)
C27 C28 C29 120.2(2)
C24 C29 C28 119.07(18)
C24 C29 P1 119.59(15)
C28 C29 P1 121.34(15)
C31 C30 P1 106.40(14)
C30 C31 P2 108.63(13)
C33 C32 C37 120.8(2)
C32 C33 C34 119.8(2)
C35 C34 C33 120.1(2)
C34 C35 C36 120.5(2)
C35 C36 C37 120.0(2)
C36 C37 C32 118.83(19)
C36 C37 P2 123.91(15)
C32 C37 P2 117.26(16)
C39 C38 C43 120.34(18)
C38 C39 C40 120.3(2)
C41 C40 C39 119.3(2)
C42 C41 C40 120.6(2)
C41 C42 C43 120.4(2)
C38 C43 C42 118.95(18)
C38 C43 P2 121.76(14)
C42 C43 P2 119.27(15)

loop_
_geom_bond_atom_site_label_1
_geom_bond_atom_site_label_2
_geom_bond_distance
Ni1 N2 1.8624(16)
Ni1 N1 1.8759(16)
Ni1 S1 2.1943(6)
Ni1 S2 2.1995(6)
Ni2 C44 1.963(2)
Ni2 P2 2.1565(6)
Ni2 P1 2.2140(6)
Ni2 S2 2.2276(6)
N1 C9 1.349(3)
N1 C10 1.421(2)
N2 C16 1.364(2)
N2 C15 1.419(2)
O1 C9 1.240(2)
O2 C16 1.240(2)
P1 C23 1.827(2)
P1 C29 1.8306(19)
P1 C30 1.833(2)
P2 C37 1.823(2)
P2 C43 1.8253(19)
P2 C31 1.853(2)
S1 C8 1.818(2)
S1 C7 1.851(2)
S2 C17 1.826(2)
C1 C6 1.392(3)
C1 C2 1.398(4)
C2 C3 1.355(4)
C3 C4 1.380(3)
C4 C5 1.384(3)
C5 C6 1.383(3)
C6 C7 1.502(3)
C8 C9 1.526(3)
C10 C11 1.400(3)
C10 C15 1.412(3)
C11 C12 1.390(3)
C12 C13 1.383(3)
C13 C14 1.393(3)
C14 C15 1.403(3)
C16 C17 1.513(3)
C18 C23 1.399(3)
C18 C19 1.399(3)
C19 C20 1.385(3)
C20 C21 1.384(3)
C21 C22 1.390(3)
C22 C23 1.391(3)
C24 C29 1.386(3)
C24 C25 1.398(3)
C25 C26 1.376(3)
C26 C27 1.387(3)
C27 C28 1.392(3)
C28 C29 1.395(3)
C30 C31 1.535(3)
C32 C33 1.386(3)
C32 C37 1.406(3)
C33 C34 1.390(4)
C34 C35 1.386(3)
C35 C36 1.394(3)
C36 C37 1.398(3)
C38 C39 1.387(3)
C38 C43 1.395(3)
C39 C40 1.392(3)
C40 C41 1.387(3)
C41 C42 1.382(3)
C42 C43 1.397(3)

loop_
_geom_torsion_atom_site_label_1
_geom_torsion_atom_site_label_2
_geom_torsion_atom_site_label_3
_geom_torsion_atom_site_label_4
_geom_torsion
N2 Ni1 N1 C9 175.04(16)
S1 Ni1 N1 C9 -12.24(15)
N2 Ni1 N1 C10 -9.76(13)
S1 Ni1 N1 C10 162.96(13)
N1 Ni1 N2 C16 -174.48(16)
S2 Ni1 N2 C16 3.65(15)
N1 Ni1 N2 C15 10.20(13)
S2 Ni1 N2 C15 -171.67(12)
C44 Ni2 P1 C23 142.1(3)
P2 Ni2 P1 C23 -151.01(8)
S2 Ni2 P1 C23 18.77(9)
C44 Ni2 P1 C29 22.3(3)
P2 Ni2 P1 C29 89.21(7)
S2 Ni2 P1 C29 -101.01(7)
C44 Ni2 P1 C30 -88.8(3)
P2 Ni2 P1 C30 -21.84(7)
S2 Ni2 P1 C30 147.94(7)
C44 Ni2 P2 C37 45.86(10)
P1 Ni2 P2 C37 -121.21(8)
S2 Ni2 P2 C37 151.90(13)
C44 Ni2 P2 C43 -77.80(9)
P1 Ni2 P2 C43 115.13(7)
S2 Ni2 P2 C43 28.24(15)
C44 Ni2 P2 C31 165.33(9)
P1 Ni2 P2 C31 -1.74(7)
S2 Ni2 P2 C31 -88.63(14)
N1 Ni1 S1 C8 15.59(9)
S2 Ni1 S1 C8 -163.17(7)
N1 Ni1 S1 C7 -87.50(9)
S2 Ni1 S1 C7 93.73(8)
N2 Ni1 S2 C17 -6.90(8)
S1 Ni1 S2 C17 -179.78(7)
N2 Ni1 S2 Ni2 -122.19(5)
S1 Ni1 S2 Ni2 64.93(2)
C44 Ni2 S2 C17 -16.93(9)
P2 Ni2 S2 C17 -122.43(14)
P1 Ni2 S2 C17 151.31(7)
C44 Ni2 S2 Ni1 82.15(6)
P2 Ni2 S2 Ni1 -23.35(13)
P1 Ni2 S2 Ni1 -109.61(2)
C6 C1 C2 C3 -2.1(4)
C1 C2 C3 C4 0.8(4)
C2 C3 C4 C5 0.1(4)
C3 C4 C5 C6 0.3(3)
C4 C5 C6 C1 -1.6(3)
C4 C5 C6 C7 174.7(2)
C2 C1 C6 C5 2.5(3)
C2 C1 C6 C7 -173.8(2)
C5 C6 C7 S1 -83.1(2)
C1 C6 C7 S1 93.1(2)
C8 S1 C7 C6 -62.07(18)
Ni1 S1 C7 C6 38.06(17)
C7 S1 C8 C9 85.10(17)
Ni1 S1 C8 C9 -19.42(16)
C10 N1 C9 O1 6.8(3)
Ni1 N1 C9 O1 -178.45(16)
C10 N1 C9 C8 -173.60(17)
Ni1 N1 C9 C8 1.1(2)
S1 C8 C9 O1 -166.14(15)
S1 C8 C9 N1 14.2(2)
C9 N1 C10 C11 4.6(3)
Ni1 N1 C10 C11 -170.60(16)
C9 N1 C10 C15 -177.41(17)
Ni1 N1 C10 C15 7.3(2)
C15 C10 C11 C12 0.0(3)
N1 C10 C11 C12 177.82(19)
C10 C11 C12 C13 0.5(3)
C11 C12 C13 C14 -0.7(3)
C12 C13 C14 C15 0.3(3)
C13 C14 C15 C10 0.1(3)
C13 C14 C15 N2 -178.89(19)
C11 C10 C15 C14 -0.3(3)
N1 C10 C15 C14 -178.41(17)
C11 C10 C15 N2 178.85(17)
N1 C10 C15 N2 0.7(2)
C16 N2 C15 C14 -4.9(3)
Ni1 N2 C15 C14 170.50(16)
C16 N2 C15 C10 176.03(17)
Ni1 N2 C15 C10 -8.6(2)
C15 N2 C16 O2 -3.5(3)
Ni1 N2 C16 O2 -178.37(16)
C15 N2 C16 C17 177.54(16)
Ni1 N2 C16 C17 2.7(2)
O2 C16 C17 S2 171.73(16)
N2 C16 C17 S2 -9.2(2)
Ni1 S2 C17 C16 10.08(15)
Ni2 S2 C17 C16 105.69(14)
C23 C18 C19 C20 -0.4(3)
C18 C19 C20 C21 1.8(3)
C19 C20 C21 C22 -1.6(3)
C20 C21 C22 C23 -0.1(3)
C21 C22 C23 C18 1.5(3)
C21 C22 C23 P1 -175.60(15)
C19 C18 C23 C22 -1.3(3)
C19 C18 C23 P1 175.78(14)
C29 P1 C23 C22 49.34(17)
C30 P1 C23 C22 157.60(15)
Ni2 P1 C23 C22 -72.52(17)
C29 P1 C23 C18 -127.73(16)
C30 P1 C23 C18 -19.47(18)
Ni2 P1 C23 C18 110.41(15)
C29 C24 C25 C26 0.8(3)
C24 C25 C26 C27 -1.5(4)
C25 C26 C27 C28 0.8(4)
C26 C27 C28 C29 0.7(4)
C25 C24 C29 C28 0.6(3)
C25 C24 C29 P1 -179.70(17)
C27 C28 C29 C24 -1.3(3)
C27 C28 C29 P1 178.96(17)
C23 P1 C29 C24 -109.79(17)
C30 P1 C29 C24 140.68(17)
Ni2 P1 C29 C24 27.13(17)
C23 P1 C29 C28 69.92(18)
C30 P1 C29 C28 -39.60(19)
Ni2 P1 C29 C28 -153.16(15)
C23 P1 C30 C31 -173.09(12)
C29 P1 C30 C31 -67.07(14)
Ni2 P1 C30 C31 45.38(13)
P1 C30 C31 P2 -46.49(15)
C37 P2 C31 C30 158.23(13)
C43 P2 C31 C30 -90.57(14)
Ni2 P2 C31 C30 30.12(15)
C37 C32 C33 C34 0.2(4)
C32 C33 C34 C35 0.5(4)
C33 C34 C35 C36 -1.2(4)
C34 C35 C36 C37 1.2(3)
C35 C36 C37 C32 -0.5(3)
C35 C36 C37 P2 178.91(17)
C33 C32 C37 C36 -0.1(3)
C33 C32 C37 P2 -179.62(19)
C43 P2 C37 C36 -0.7(2)
C31 P2 C37 C36 109.95(18)
Ni2 P2 C37 C36 -127.07(16)
C43 P2 C37 C32 178.76(17)
C31 P2 C37 C32 -70.58(18)
Ni2 P2 C37 C32 52.39(18)
C43 C38 C39 C40 0.6(3)
C38 C39 C40 C41 -1.4(3)
C39 C40 C41 C42 0.6(4)
C40 C41 C42 C43 1.0(4)
C39 C38 C43 C42 1.0(3)
C39 C38 C43 P2 -177.74(16)
C41 C42 C43 C38 -1.8(3)
C41 C42 C43 P2 177.00(19)
C37 P2 C43 C38 69.97(18)
C31 P2 C43 C38 -39.53(19)
Ni2 P2 C43 C38 -159.54(15)
C37 P2 C43 C42 -108.80(18)
C31 P2 C43 C42 141.69(17)
Ni2 P2 C43 C42 21.68(19)

loop_
_platon_squeeze_void_nr
_platon_squeeze_void_average_x
_platon_squeeze_void_average_y
_platon_squeeze_void_average_z
_platon_squeeze_void_volume
_platon_squeeze_void_count_electrons
1 0.000 0.000 0.000 404.8 90.4
2 0.000 0.500 0.500 404.8 90.2
